data_7249257
loop_
_publ_author_name
'Xu, Meng-Yuan'
'Wu, Qian'
'Wang, Chen'
'Sun, Yao'
'Teng, Yu-Kang'
'Zhang, Rui'
'Lu, Zhen-Zhong'

_publ_section_title
;
 Coordination polymers and supramolecular cages based on
 [(MS4)Cux]x&#x2212;2 cluster units and N-containing ligands
;
_journal_issue 39
_journal_name_full CrystEngComm
_journal_page_first 5585
_journal_page_last 5590
_journal_paper_doi 10.1039/D4CE00493K
_journal_volume 26
_journal_year 2024
_chemical_formula_moiety 'C66 H42.818 Cu4 I2 N12 S4 W, 2[C3H7NO]'
_chemical_formula_sum 'C72 H56.82 Cu4 I2 N14 O2 S4 W'
_chemical_formula_weight 1970.18
_chemical_name_systematic 123
_space_group_crystal_system monoclinic
_space_group_IT_number 15
_space_group_name_Hall '-C 2yc'
_space_group_name_H-M_alt 'C 1 2/c 1'
_atom_sites_solution_hydrogens geom
_audit_creation_date 2024-08-23
_audit_creation_method
;
Olex2 1.5
(compiled 2023.08.24 svn.re1ec1418 for OlexSys, GUI svn.r6817)
;
_audit_update_record
;
2024-08-23 deposited with the CCDC.	2024-08-28 downloaded from the CCDC.
;
_cell_angle_alpha 90
_cell_angle_beta 114.7000(10)
_cell_angle_gamma 90
_cell_formula_units_Z 8
_cell_length_a 45.2038(8)
_cell_length_b 19.0461(3)
_cell_length_c 28.9481(5)
_cell_measurement_reflns_used 9883
_cell_measurement_temperature 193.00
_cell_measurement_theta_max 68.22
_cell_measurement_theta_min 3.14
_cell_volume 22642.8(7)
_computing_cell_refinement 'SAINT V8.40B (?, 2016)'
_computing_data_reduction 'SAINT V8.40B (?, 2016)'
_computing_molecular_graphics 'Olex2 1.5 (Dolomanov et al., 2009)'
_computing_publication_material 'Olex2 1.5 (Dolomanov et al., 2009)'
_computing_structure_refinement 'XL  (Sheldrick, 2008)'
_computing_structure_solution 'SHELXT 2018/2 (Sheldrick, 2018)'
_diffrn_ambient_temperature 193.00
_diffrn_measured_fraction_theta_full 0.997
_diffrn_measured_fraction_theta_max 0.994
_diffrn_measurement_device_type 'Bruker APEX-II CCD'
_diffrn_measurement_method '\f and \w scans'
_diffrn_radiation_type CuK\a
_diffrn_radiation_wavelength 1.54178
_diffrn_reflns_av_R_equivalents 0.0706
_diffrn_reflns_av_unetI/netI 0.0594
_diffrn_reflns_Laue_measured_fraction_full 0.997
_diffrn_reflns_Laue_measured_fraction_max 0.994
_diffrn_reflns_limit_h_max 54
_diffrn_reflns_limit_h_min -52
_diffrn_reflns_limit_k_max 17
_diffrn_reflns_limit_k_min -22
_diffrn_reflns_limit_l_max 33
_diffrn_reflns_limit_l_min -34
_diffrn_reflns_number 79065
_diffrn_reflns_point_group_measured_fraction_full 0.997
_diffrn_reflns_point_group_measured_fraction_max 0.994
_diffrn_reflns_theta_full 67.679
_diffrn_reflns_theta_max 68.294
_diffrn_reflns_theta_min 2.557
_diffrn_source_current 1.1
_diffrn_source_power 0.05500000000000001
_diffrn_source_voltage 50.0
_diffrn_standards_number 0
_exptl_absorpt_coefficient_mu 7.914
_exptl_absorpt_correction_T_max 0.7531
_exptl_absorpt_correction_T_min 0.5352
_exptl_absorpt_correction_type none
_exptl_absorpt_process_details
;
SADABS-2016/2 (Bruker,2016/2) was used for absorption correction.
wR2(int) was 0.1174 before and 0.0605 after correction.
The Ratio of minimum to maximum transmission is 0.7107.
The \l/2 correction factor is Not present.
;
_exptl_crystal_colour 'clear light colourless'
_exptl_crystal_colour_lustre clear
_exptl_crystal_colour_modifier light
_exptl_crystal_colour_primary colourless
_exptl_crystal_density_diffrn 1.156
_exptl_crystal_description block
_exptl_crystal_F_000 7703
_exptl_crystal_size_max 0.13
_exptl_crystal_size_mid 0.12
_exptl_crystal_size_min 0.11
_refine_diff_density_max 1.980
_refine_diff_density_min -1.860
_refine_diff_density_rms 0.112
_refine_ls_extinction_method none
_refine_ls_goodness_of_fit_ref 1.061
_refine_ls_hydrogen_treatment constr
_refine_ls_matrix_type full
_refine_ls_number_parameters 830
_refine_ls_number_reflns 20651
_refine_ls_number_restraints 174
_refine_ls_restrained_S_all 1.059
_refine_ls_R_factor_all 0.0672
_refine_ls_R_factor_gt 0.0479
_refine_ls_shift/su_max 0.003
_refine_ls_shift/su_mean 0.000
_refine_ls_structure_factor_coef Fsqd
_refine_ls_weighting_details 'w=1/[\s^2^(Fo^2^)+(0.0827P)^2^] where P=(Fo^2^+2Fc^2^)/3'
_refine_ls_weighting_scheme calc
_refine_ls_wR_factor_gt 0.1390
_refine_ls_wR_factor_ref 0.1506
_reflns_Friedel_coverage 0.000
_reflns_number_gt 14255
_reflns_number_total 20651
_reflns_threshold_expression 'I > 2\s(I)'
_cod_data_source_file d4ce00493k2.cif
_cod_data_source_block cu_20230719_zm_ngd_lzz_8_0m
_cod_depositor_comments 'Adding full bibliography for 7249257--7249263.cif.'
_cod_database_code 7249257
_shelx_shelxl_version_number 2018/3
_shelx_space_group_comment
;
The symmetry employed for this shelxl refinement is uniquely defined
by the following loop, which should always be used as a source of
symmetry information in preference to the above space-group names.
They are only intended as comments.
;
_shelx_estimated_absorpt_t_max 0.476
_shelx_estimated_absorpt_t_min 0.426
_olex2_refinement_description
;
1. Fixed Uiso
 At 1.2 times of:
  All C(H) groups, All C(H,H) groups
2. Restrained distances
 Cu2-N12 \\sim Cu2-N12A
 with sigma of 0.02
 N12-C63 \\sim N12A-C63A
 with sigma of 0.02
 N12-C62 \\sim N12A-C62A
 with sigma of 0.02
 C63-N11 \\sim C63A-N11A
 with sigma of 0.02
 N11-C57 \\sim N11A-C57
 with sigma of 0.02
 N11-C61 \\sim N11A-C61A
 with sigma of 0.02
 C61-C62 \\sim C61A-C62A
 with sigma of 0.02
 Cu2-C63 \\sim Cu2-C63A
 with sigma of 0.04
 Cu2-C62 \\sim Cu2-C62A
 with sigma of 0.04
 N12-N11 \\sim N12A-N11A
 with sigma of 0.04
 N12-C61 \\sim N12A-C61A
 with sigma of 0.04
 C63-C57 \\sim C63A-C57
 with sigma of 0.04
 C63-C61 \\sim C63A-C61A
 with sigma of 0.04
 C63-C62 \\sim C63A-C62A
 with sigma of 0.04
 N11-C62 \\sim N11A-C62A
 with sigma of 0.04
 C57-C61 \\sim C57-C61A
 with sigma of 0.04
3. Rigid bond restraints
 N10, C46
 with sigma for 1-2 distances of 0.001 and sigma for 1-3 distances of 0.002
 N9, C46
 with sigma for 1-2 distances of 0.001 and sigma for 1-3 distances of 0.002
4. Uiso/Uaniso restraints and constraints
N11 \\sim N12 \\sim C61 \\sim C62 \\sim C63 \\sim N11A \\sim N12A \\sim C61A
\\sim C62A \\sim C63A: within 2A with sigma of 0.001 and sigma for terminal
atoms of 0.002 within 2A
Uanis(C46) \\sim Ueq: with sigma of 0.001 and sigma for terminal atoms of 0.002
5. Others
 Sof(N11A)=Sof(N12A)=Sof(C61A)=Sof(H61A)=Sof(H61B)=Sof(C62A)=Sof(H62A)=
 Sof(H62B)=Sof(C63A)=Sof(H63A)=1-FVAR(1)
 Sof(N11)=Sof(N12)=Sof(C61)=Sof(H61)=Sof(C62)=Sof(H62)=Sof(C63)=Sof(H63)=FVAR(1)
6.a Everything fixed:
 C63, N12A
6.b Secondary CH2 refined with riding coordinates:
 C61A(H61A,H61B), C62A(H62A,H62B)
6.c Aromatic/amide H refined with riding coordinates:
 C2(H2), C3(H3), C5(H5), C6(H6), C10(H10), C11(H11), C15(H15), C16(H16),
 C18(H18), C19(H19), C20(H20), C21(H21), C22(H22), C23(H23), C24(H24), C25(H25),
  C27(H27), C28(H28), C33(H33), C34(H34), C35(H35), C36(H36), C39(H39),
 C40(H40), C41(H41), C42(H42), C43(H43), C44(H44), C45(H45), C46(H46), C49(H49),
  C50(H50), C54(H54), C55(H55), C56(H56), C59(H59), C60(H60), C64(H64),
 C65(H65), C61(H61), C62(H62), C63(H63), C63A(H63A)
;
_smtbx_masks_void_probe_radius 1.2
_smtbx_masks_void_truncation_radius 1.2
_olex2_submission_special_instructions 'No special instructions were received'

loop_
_space_group_symop_operation_xyz
'x, y, z'
'-x, y, -z+1/2'
'x+1/2, y+1/2, z'
'-x+1/2, y+1/2, -z+1/2'
'-x, -y, -z'
'x, -y, z-1/2'
'-x+1/2, -y+1/2, -z'
'x+1/2, -y+1/2, z-1/2'

loop_
_atom_site_label
_atom_site_type_symbol
_atom_site_fract_x
_atom_site_fract_y
_atom_site_fract_z
_atom_site_U_iso_or_equiv
_atom_site_adp_type
_atom_site_occupancy
_atom_site_site_symmetry_order
_atom_site_calc_flag
_atom_site_refinement_flags_posn
_atom_site_refinement_flags_adp
_atom_site_refinement_flags_occupancy
_atom_site_disorder_assembly
_atom_site_disorder_group
W1 W 0.70931(2) 0.99646(2) 0.76054(2) 0.02650(7) Uani 1 1 d . . . . .
I1 I 0.62014(2) 0.11262(3) 0.61484(2) 0.07771(17) Uani 1 1 d . . . . .
I2 I 0.33148(2) 0.99752(2) 0.11042(2) 0.03920(10) Uani 1 1 d . . . . .
Cu1 Cu 0.67698(2) 0.09234(4) 0.68755(3) 0.03836(19) Uani 1 1 d . . . . .
Cu2 Cu 0.33945(2) 0.99857(4) 0.20718(3) 0.03588(18) Uani 1 1 d D . . . .
Cu3 Cu 0.74482(2) 0.51162(4) 0.27581(3) 0.03542(18) Uani 1 1 d . . . . .
Cu4 Cu 0.67611(2) 0.89327(4) 0.69662(3) 0.03654(18) Uani 1 1 d . . . . .
S1 S 0.68702(3) 0.90343(6) 0.78121(5) 0.0341(3) Uani 1 1 d . . . . .
S2 S 0.76221(4) 1.00110(7) 0.80654(5) 0.0399(3) Uani 1 1 d . . . . .
S3 S 0.68561(3) 1.09413(6) 0.77178(5) 0.0345(3) Uani 1 1 d . . . . .
S4 S 0.69973(3) 0.98798(7) 0.67715(5) 0.0335(3) Uani 1 1 d . . . . .
N1 N 0.70679(12) 0.1679(2) 0.67740(17) 0.0376(10) Uani 1 1 d . . . . .
N2 N 0.72532(12) 0.2426(2) 0.63746(17) 0.0370(10) Uani 1 1 d . . . . .
N3 N 0.69920(11) 0.3725(2) 0.33699(16) 0.0341(10) Uani 1 1 d . . . . .
N4 N 0.71673(12) 0.4448(2) 0.29454(17) 0.0372(10) Uani 1 1 d . . . . .
N5 N 0.72672(11) 0.6037(2) 0.29138(17) 0.0350(10) Uani 1 1 d . . . . .
N6 N 0.71286(12) 0.6809(2) 0.33618(18) 0.0362(10) Uani 1 1 d . . . . .
N7 N 0.70277(12) 0.7286(2) 0.62663(17) 0.0381(10) Uani 1 1 d . . . . .
N8 N 0.69066(12) 0.8028(2) 0.67457(18) 0.0381(10) Uani 1 1 d . . . . .
N9 N 0.62789(14) 0.8722(3) 0.65700(19) 0.0544(13) Uani 1 1 d . U . . .
N10 N 0.57918(14) 0.8481(3) 0.6003(3) 0.0664(17) Uani 1 1 d . U . . .
C1 C 0.5176(2) 1.0147(5) 0.4485(3) 0.070(2) Uani 1 1 d . . . . .
C2 C 0.74896(15) 0.2354(3) 0.6858(2) 0.0366(12) Uani 1 1 d . . . . .
H2 H 0.769459 0.258502 0.699712 0.044 Uiso 1 1 calc R U . . .
C3 C 0.70040(15) 0.2014(3) 0.6344(2) 0.0405(13) Uani 1 1 d . . . . .
H3 H 0.680562 0.197045 0.604843 0.049 Uiso 1 1 calc R U . . .
C4 C 0.72591(14) 0.2903(3) 0.5994(2) 0.0363(12) Uani 1 1 d . . . . .
C5 C 0.73484(17) 0.3583(3) 0.6138(2) 0.0454(15) Uani 1 1 d . . . . .
H5 H 0.740460 0.371978 0.648003 0.054 Uiso 1 1 calc R U . . .
C6 C 0.73580(18) 0.4073(3) 0.5794(2) 0.0504(16) Uani 1 1 d . . . . .
H6 H 0.742500 0.454052 0.590140 0.061 Uiso 1 1 calc R U . . .
C7 C 0.72674(15) 0.3877(3) 0.5279(2) 0.0398(13) Uani 1 1 d . . . . .
C8 C 0.71796(14) 0.3173(3) 0.5136(2) 0.0357(12) Uani 1 1 d . . . . .
C9 C 0.71812(14) 0.2663(3) 0.5496(2) 0.0352(12) Uani 1 1 d . . . . .
C10 C 0.71112(14) 0.1955(3) 0.5339(2) 0.0380(12) Uani 1 1 d . . . . .
H10 H 0.712212 0.161078 0.558341 0.046 Uiso 1 1 calc R U . . .
C11 C 0.70291(15) 0.1752(3) 0.4853(2) 0.0401(13) Uani 1 1 d . . . . .
H11 H 0.698521 0.127136 0.476202 0.048 Uiso 1 1 calc R U . . .
C12 C 0.70084(14) 0.2256(3) 0.4476(2) 0.0364(12) Uani 1 1 d . . . . .
C13 C 0.70850(14) 0.2971(3) 0.4617(2) 0.0363(12) Uani 1 1 d . . . . .
C14 C 0.70785(14) 0.3482(3) 0.4250(2) 0.0357(12) Uani 1 1 d . . . . .
C15 C 0.71574(16) 0.4195(3) 0.4411(2) 0.0415(13) Uani 1 1 d . . . . .
H15 H 0.714797 0.454232 0.416933 0.050 Uiso 1 1 calc R U . . .
C16 C 0.72453(17) 0.4380(3) 0.4901(2) 0.0469(15) Uani 1 1 d . . . . .
H16 H 0.729370 0.485815 0.499629 0.056 Uiso 1 1 calc R U . . .
C017 C 0.71614(14) 0.6893(2) 0.4228(2) 0.0339(11) Uani 1 1 d . . . . .
C17 C 0.69931(15) 0.3256(3) 0.3751(2) 0.0390(13) Uani 1 1 d . . . . .
C18 C 0.68986(15) 0.2558(3) 0.3604(2) 0.0410(13) Uani 1 1 d . . . . .
H18 H 0.682588 0.242363 0.325729 0.049 Uiso 1 1 calc R U . . .
C19 C 0.69117(16) 0.2064(3) 0.3966(2) 0.0427(14) Uani 1 1 d . . . . .
H19 H 0.685442 0.159007 0.386592 0.051 Uiso 1 1 calc R U . . .
C20 C 0.67474(15) 0.3795(3) 0.2881(2) 0.0436(13) Uani 1 1 d . . . . .
H20 H 0.654122 0.356856 0.274938 0.052 Uiso 1 1 calc R U . . .
C21 C 0.68580(15) 0.4241(3) 0.2631(2) 0.0423(13) Uani 1 1 d . . . . .
H21 H 0.674015 0.439066 0.228950 0.051 Uiso 1 1 calc R U . . .
C22 C 0.72395(15) 0.4122(3) 0.3383(2) 0.0372(12) Uani 1 1 d . . . . .
H22 H 0.744226 0.416415 0.367071 0.045 Uiso 1 1 calc R U . . .
C23 C 0.72657(16) 0.6698(3) 0.2722(2) 0.0430(13) Uani 1 1 d . . . . .
H23 H 0.731811 0.680344 0.244431 0.052 Uiso 1 1 calc R U . . .
C24 C 0.71790(15) 0.7174(3) 0.2986(2) 0.0395(13) Uani 1 1 d . . . . .
H24 H 0.715664 0.766573 0.292684 0.047 Uiso 1 1 calc R U . . .
C25 C 0.71789(15) 0.6116(3) 0.3285(2) 0.0392(13) Uani 1 1 d . . . . .
H25 H 0.715243 0.573967 0.347943 0.047 Uiso 1 1 calc R U . . .
C26 C 0.70268(14) 0.7101(3) 0.3723(2) 0.0346(11) Uani 1 1 d . . . . .
C27 C 0.67759(15) 0.7610(3) 0.3542(2) 0.0414(13) Uani 1 1 d . . . . .
H27 H 0.668710 0.774561 0.319444 0.050 Uiso 1 1 calc R U . . .
C28 C 0.66603(14) 0.7907(3) 0.3866(2) 0.0417(13) Uani 1 1 d . . . . .
H28 H 0.649859 0.826266 0.374218 0.050 Uiso 1 1 calc R U . . .
C29 C 0.67741(14) 0.7701(3) 0.4368(2) 0.0386(12) Uani 1 1 d . . . . .
C30 C 0.70327(12) 0.7183(2) 0.4563(2) 0.0299(10) Uani 1 1 d . . . . .
C31 C 0.71514(13) 0.6967(2) 0.5073(2) 0.0315(11) Uani 1 1 d . . . . .
C32 C 0.74126(13) 0.6460(3) 0.5275(2) 0.0325(11) Uani 1 1 d . . . . .
C33 C 0.75500(13) 0.6215(3) 0.4938(2) 0.0357(12) Uani 1 1 d . . . . .
H33 H 0.772947 0.590067 0.506483 0.043 Uiso 1 1 calc R U . . .
C34 C 0.74333(13) 0.6416(2) 0.4452(2) 0.0331(11) Uani 1 1 d . . . . .
H34 H 0.753280 0.623719 0.424453 0.040 Uiso 1 1 calc R U . . .
C35 C 0.75269(14) 0.6245(3) 0.5772(2) 0.0390(12) Uani 1 1 d . . . . .
H35 H 0.769701 0.590781 0.589923 0.047 Uiso 1 1 calc R U . . .
C36 C 0.73960(15) 0.6516(3) 0.6087(2) 0.0427(13) Uani 1 1 d . . . . .
H36 H 0.747554 0.635785 0.642946 0.051 Uiso 1 1 calc R U . . .
C37 C 0.71495(14) 0.7016(3) 0.5913(2) 0.0357(12) Uani 1 1 d . . . . .
C38 C 0.70196(14) 0.7251(3) 0.5405(2) 0.0336(11) Uani 1 1 d . . . . .
C39 C 0.67520(14) 0.7759(3) 0.5192(2) 0.0390(12) Uani 1 1 d . . . . .
H39 H 0.665406 0.794811 0.539806 0.047 Uiso 1 1 calc R U . . .
C40 C 0.66482(14) 0.7953(3) 0.4710(2) 0.0398(13) Uani 1 1 d . . . . .
H40 H 0.647625 0.828596 0.458465 0.048 Uiso 1 1 calc R U . . .
C41 C 0.70119(14) 0.7972(3) 0.6387(2) 0.0388(12) Uani 1 1 d . . . . .
H41 H 0.706919 0.835755 0.623300 0.047 Uiso 1 1 calc R U . . .
C42 C 0.69344(16) 0.6894(3) 0.6575(2) 0.0467(14) Uani 1 1 d . . . . .
H42 H 0.692356 0.639682 0.658725 0.056 Uiso 1 1 calc R U . . .
C43 C 0.68601(16) 0.7364(3) 0.6863(2) 0.0479(15) Uani 1 1 d . . . . .
H43 H 0.678515 0.724093 0.711361 0.058 Uiso 1 1 calc R U . . .
C44 C 0.6103(2) 0.8370(5) 0.6806(4) 0.080(2) Uani 1 1 d . . . . .
H44 H 0.618481 0.826217 0.715822 0.097 Uiso 1 1 calc R U . . .
C45 C 0.5797(2) 0.8208(5) 0.6448(4) 0.084(3) Uani 1 1 d . . . . .
H45 H 0.562810 0.796480 0.649591 0.101 Uiso 1 1 calc R U . . .
C46 C 0.61380(10) 0.8875(2) 0.61576(17) 0.0239(8) Uani 1 1 d . U . . .
H46 H 0.620594 0.916364 0.595227 0.029 Uiso 1 1 calc R U . . .
C47 C 0.5523(2) 0.8416(5) 0.5507(4) 0.078(2) Uani 1 1 d . . . . .
C48 C 0.54190(17) 0.9014(5) 0.5180(3) 0.068(2) Uani 1 1 d . . . . .
C49 C 0.5365(2) 0.7793(6) 0.5393(4) 0.105(4) Uani 1 1 d . . . . .
H49 H 0.543231 0.741968 0.563305 0.126 Uiso 1 1 calc R U . . .
C50 C 0.5101(3) 0.7701(7) 0.4918(5) 0.129(5) Uani 1 1 d . . . . .
H50 H 0.499593 0.725696 0.483556 0.155 Uiso 1 1 calc R U . . .
C51 C 0.4990(2) 0.8245(7) 0.4562(5) 0.108(4) Uani 1 1 d . . . . .
C52 C 0.5145(2) 0.8936(7) 0.4689(4) 0.090(3) Uani 1 1 d . . . . .
C53 C 0.50376(19) 0.9481(6) 0.4363(3) 0.074(2) Uani 1 1 d . . . . .
C54 C 0.55480(19) 0.9712(5) 0.5309(3) 0.068(2) Uani 1 1 d . . . . .
H54 H 0.571708 0.979164 0.563686 0.081 Uiso 1 1 calc R U . . .
C55 C 0.5066(3) 1.0674(7) 0.4155(4) 0.098(3) Uani 1 1 d . . . . .
H55 H 0.516888 1.111809 0.425128 0.118 Uiso 1 1 calc R U . . .
C56 C 0.4806(2) 1.0613(8) 0.3675(4) 0.106(4) Uani 1 1 d . . . . .
H56 H 0.473379 1.099439 0.344277 0.127 Uiso 1 1 calc R U . . .
C57 C 0.46615(19) 0.9959(6) 0.3562(3) 0.083(3) Uani 1 1 d D . . . .
C58 C 0.47587(19) 0.9382(6) 0.3872(3) 0.076(2) Uani 1 1 d . . . . .
C59 C 0.4618(2) 0.8732(8) 0.3751(4) 0.108(4) Uani 1 1 d . . . . .
H59 H 0.444230 0.866459 0.342711 0.130 Uiso 1 1 calc R U . . .
C60 C 0.4720(3) 0.8179(7) 0.4076(4) 0.110(4) Uani 1 1 d . . . . .
H60 H 0.460988 0.774128 0.397966 0.132 Uiso 1 1 calc R U . . .
C64 C 0.5440(2) 1.0255(6) 0.4987(3) 0.076(2) Uani 1 1 d . . . . .
H64 H 0.553542 1.070673 0.508435 0.091 Uiso 1 1 calc R U . . .
C65 C 0.73779(15) 0.1895(3) 0.7100(2) 0.0384(12) Uani 1 1 d . . . . .
H65 H 0.749347 0.174203 0.744108 0.046 Uiso 1 1 calc R U . . .
N11 N 0.4383(2) 0.9776(8) 0.3073(4) 0.0717(4) Uani 0.594(8) 1 d D U P A 1
N12 N 0.3885(2) 0.9933(7) 0.2462(4) 0.0712(4) Uani 0.594(8) 1 d D U P A 1
C61 C 0.4391(3) 0.9545(9) 0.2637(4) 0.0719(4) Uani 0.594(8) 1 d D U P A 1
H61 H 0.458036 0.941134 0.259210 0.086 Uiso 0.594(8) 1 calc R U P A 1
C62 C 0.4081(3) 0.9539(9) 0.2274(4) 0.0718(4) Uani 0.594(8) 1 d D U P A 1
H62 H 0.400681 0.931299 0.195245 0.086 Uiso 0.594(8) 1 calc R U P A 1
C63 C 0.406840 0.985620 0.294510 0.072 Uani 0.5936 1 d D U P A 1
H63 H 0.398091 0.985802 0.319181 0.086 Uiso 0.594(8) 1 calc R U P A 1
N11A N 0.4394(3) 1.0035(11) 0.3053(4) 0.0718(4) Uani 0.406(8) 1 d D U P A 2
N12A N 0.388670 0.985040 0.246670 0.071 Uani 0.4064 1 d D U P A 2
C61A C 0.4407(4) 1.0216(13) 0.2610(6) 0.0719(4) Uani 0.406(8) 1 d D U P A 2
H61A H 0.458162 0.995407 0.256317 0.086 Uiso 0.406(8) 1 calc R U P A 2
H61B H 0.444845 1.072554 0.260274 0.086 Uiso 0.406(8) 1 calc R U P A 2
C62A C 0.4111(3) 1.0045(13) 0.2243(6) 0.0718(4) Uani 0.406(8) 1 d D U P A 2
H62A H 0.413445 0.964653 0.204060 0.086 Uiso 0.406(8) 1 calc R U P A 2
H62B H 0.402141 1.044906 0.201115 0.086 Uiso 0.406(8) 1 calc R U P A 2
C63A C 0.4074(3) 1.0032(12) 0.2938(5) 0.0713(4) Uani 0.406(8) 1 d D U P A 2
H63A H 0.398934 1.015239 0.317765 0.086 Uiso 0.406(8) 1 calc R U P A 2

loop_
_atom_site_aniso_label
_atom_site_aniso_U_11
_atom_site_aniso_U_22
_atom_site_aniso_U_33
_atom_site_aniso_U_23
_atom_site_aniso_U_13
_atom_site_aniso_U_12
W1 0.03738(13) 0.02680(12) 0.01790(12) 0.00186(8) 0.01408(9) 0.00065(9)
I1 0.0627(3) 0.0918(4) 0.0661(3) 0.0176(3) 0.0145(3) 0.0047(3)
I2 0.0548(2) 0.03754(19) 0.03084(19) 0.00013(14) 0.02341(17) -0.00195(15)
Cu1 0.0519(5) 0.0353(4) 0.0315(4) 0.0093(3) 0.0210(4) 0.0048(3)
Cu2 0.0402(4) 0.0392(4) 0.0335(4) 0.0027(3) 0.0205(4) 0.0014(3)
Cu3 0.0497(5) 0.0336(4) 0.0316(4) 0.0036(3) 0.0255(4) 0.0028(3)
Cu4 0.0455(4) 0.0360(4) 0.0295(4) -0.0060(3) 0.0170(4) -0.0017(3)
S1 0.0507(7) 0.0291(6) 0.0283(6) 0.0014(5) 0.0224(6) -0.0025(5)
S2 0.0467(7) 0.0476(8) 0.0275(7) 0.0028(6) 0.0175(6) 0.0004(6)
S3 0.0510(8) 0.0271(6) 0.0324(7) 0.0018(5) 0.0244(6) 0.0032(5)
S4 0.0465(7) 0.0351(6) 0.0212(6) 0.0025(5) 0.0163(5) 0.0016(5)
N1 0.053(3) 0.036(2) 0.028(2) 0.0086(18) 0.021(2) 0.006(2)
N2 0.055(3) 0.031(2) 0.030(2) 0.0027(18) 0.023(2) -0.003(2)
N3 0.051(3) 0.029(2) 0.029(2) 0.0018(17) 0.023(2) -0.0016(19)
N4 0.059(3) 0.031(2) 0.032(2) 0.0034(18) 0.029(2) 0.009(2)
N5 0.051(3) 0.029(2) 0.034(2) 0.0034(18) 0.026(2) 0.0045(19)
N6 0.052(3) 0.027(2) 0.037(3) 0.0038(18) 0.026(2) 0.0047(19)
N7 0.054(3) 0.036(2) 0.027(2) -0.0023(18) 0.019(2) -0.003(2)
N8 0.050(3) 0.033(2) 0.033(3) 0.0009(19) 0.019(2) -0.002(2)
N9 0.060(3) 0.072(4) 0.0259(17) 0.003(2) 0.013(2) -0.005(3)
N10 0.042(3) 0.073(4) 0.072(4) -0.002(3) 0.012(3) -0.023(2)
C1 0.056(4) 0.095(6) 0.059(5) -0.007(5) 0.024(4) 0.005(4)
C2 0.057(3) 0.031(3) 0.029(3) -0.004(2) 0.025(3) -0.008(2)
C3 0.046(3) 0.044(3) 0.031(3) 0.008(2) 0.015(3) -0.004(2)
C4 0.056(3) 0.033(3) 0.028(3) 0.000(2) 0.025(3) -0.006(2)
C5 0.081(4) 0.032(3) 0.028(3) -0.008(2) 0.028(3) -0.015(3)
C6 0.090(5) 0.029(3) 0.040(3) -0.007(2) 0.034(3) -0.013(3)
C7 0.065(4) 0.022(2) 0.038(3) -0.005(2) 0.027(3) -0.011(2)
C8 0.057(3) 0.024(2) 0.031(3) -0.002(2) 0.023(3) -0.010(2)
C9 0.053(3) 0.031(3) 0.027(3) -0.003(2) 0.022(3) -0.009(2)
C10 0.057(3) 0.024(2) 0.037(3) 0.008(2) 0.024(3) -0.005(2)
C11 0.065(4) 0.029(3) 0.033(3) -0.006(2) 0.027(3) -0.009(2)
C12 0.059(3) 0.022(2) 0.038(3) 0.001(2) 0.031(3) -0.008(2)
C13 0.053(3) 0.031(3) 0.034(3) -0.002(2) 0.027(3) -0.005(2)
C14 0.055(3) 0.031(3) 0.033(3) 0.000(2) 0.029(3) -0.001(2)
C15 0.074(4) 0.025(2) 0.036(3) 0.003(2) 0.033(3) -0.009(2)
C16 0.085(5) 0.032(3) 0.038(3) -0.003(2) 0.040(3) -0.008(3)
C017 0.050(3) 0.022(2) 0.036(3) -0.002(2) 0.024(3) 0.001(2)
C17 0.061(4) 0.029(3) 0.035(3) 0.005(2) 0.027(3) -0.003(2)
C18 0.063(4) 0.037(3) 0.031(3) -0.003(2) 0.027(3) -0.007(3)
C19 0.068(4) 0.028(3) 0.041(3) -0.008(2) 0.031(3) -0.011(3)
C20 0.054(3) 0.043(3) 0.038(3) 0.001(2) 0.024(3) -0.005(3)
C21 0.048(3) 0.046(3) 0.033(3) 0.006(2) 0.017(3) 0.002(3)
C22 0.055(3) 0.032(3) 0.029(3) 0.002(2) 0.021(3) 0.002(2)
C23 0.067(4) 0.032(3) 0.040(3) 0.002(2) 0.031(3) -0.002(3)
C24 0.062(4) 0.026(2) 0.034(3) 0.004(2) 0.024(3) 0.001(2)
C25 0.060(4) 0.024(2) 0.042(3) 0.001(2) 0.030(3) 0.000(2)
C26 0.047(3) 0.029(2) 0.032(3) 0.002(2) 0.021(2) 0.007(2)
C27 0.059(4) 0.033(3) 0.038(3) 0.002(2) 0.026(3) 0.006(2)
C28 0.045(3) 0.037(3) 0.040(3) 0.001(2) 0.013(3) 0.010(2)
C29 0.048(3) 0.032(3) 0.039(3) -0.005(2) 0.022(3) 0.005(2)
C30 0.032(3) 0.024(2) 0.034(3) -0.001(2) 0.014(2) -0.0003(19)
C31 0.041(3) 0.021(2) 0.037(3) -0.003(2) 0.021(2) 0.004(2)
C32 0.042(3) 0.023(2) 0.034(3) -0.004(2) 0.017(2) -0.001(2)
C33 0.040(3) 0.027(2) 0.039(3) -0.002(2) 0.015(2) 0.007(2)
C34 0.039(3) 0.024(2) 0.041(3) -0.001(2) 0.021(2) 0.007(2)
C35 0.044(3) 0.029(3) 0.039(3) 0.001(2) 0.013(3) -0.001(2)
C36 0.058(4) 0.036(3) 0.038(3) 0.003(2) 0.024(3) 0.005(3)
C37 0.046(3) 0.029(3) 0.032(3) -0.003(2) 0.017(3) 0.000(2)
C38 0.050(3) 0.026(2) 0.032(3) -0.005(2) 0.024(3) -0.001(2)
C39 0.044(3) 0.038(3) 0.040(3) -0.003(2) 0.023(3) 0.005(2)
C40 0.047(3) 0.034(3) 0.039(3) -0.003(2) 0.018(3) 0.010(2)
C41 0.050(3) 0.033(3) 0.033(3) -0.002(2) 0.018(3) 0.000(2)
C42 0.070(4) 0.035(3) 0.042(3) 0.002(2) 0.029(3) -0.004(3)
C43 0.070(4) 0.043(3) 0.037(3) -0.004(3) 0.028(3) -0.006(3)
C44 0.078(6) 0.079(6) 0.077(6) 0.006(5) 0.025(5) -0.008(4)
C45 0.069(5) 0.109(7) 0.074(6) 0.003(5) 0.029(5) -0.024(5)
C46 0.0228(11) 0.0233(12) 0.0233(11) -0.0022(9) 0.0075(8) 0.0066(8)
C47 0.065(5) 0.078(6) 0.080(6) -0.012(5) 0.019(5) -0.017(4)
C48 0.044(4) 0.089(6) 0.066(5) -0.015(4) 0.018(4) -0.008(4)
C49 0.078(6) 0.109(8) 0.099(8) 0.007(6) 0.008(6) -0.025(6)
C50 0.097(8) 0.123(10) 0.106(9) 0.016(8) -0.018(7) -0.052(7)
C51 0.066(6) 0.145(11) 0.094(8) -0.047(8) 0.014(6) -0.045(6)
C52 0.047(4) 0.137(9) 0.087(7) -0.043(7) 0.028(5) -0.016(5)
C53 0.048(4) 0.123(8) 0.050(5) 0.012(5) 0.021(4) 0.020(5)
C54 0.052(4) 0.098(6) 0.053(5) -0.016(4) 0.021(4) 0.003(4)
C55 0.088(7) 0.124(9) 0.077(7) -0.018(6) 0.029(6) 0.027(6)
C56 0.067(6) 0.175(13) 0.071(7) -0.030(7) 0.025(5) 0.008(7)
C57 0.045(4) 0.156(10) 0.048(5) -0.008(6) 0.019(4) 0.022(5)
C58 0.046(4) 0.122(8) 0.063(5) -0.006(5) 0.024(4) -0.002(5)
C59 0.050(5) 0.189(13) 0.055(6) -0.015(7) -0.009(4) -0.014(7)
C60 0.077(7) 0.137(10) 0.089(8) -0.005(7) 0.007(6) -0.032(7)
C64 0.062(5) 0.101(6) 0.066(5) -0.014(5) 0.029(4) 0.008(4)
C65 0.056(3) 0.035(3) 0.027(3) -0.002(2) 0.020(3) 0.003(2)
N11 0.0432(6) 0.1285(6) 0.0428(6) -0.0010(6) 0.0173(6) 0.0053(6)
N12 0.0428(5) 0.1284(5) 0.0425(5) -0.0008(5) 0.0180(5) 0.0052(5)
C61 0.0433(6) 0.1286(6) 0.0430(6) -0.0011(6) 0.0173(6) 0.0055(6)
C62 0.0432(6) 0.1286(6) 0.0429(6) -0.0010(6) 0.0174(6) 0.0054(6)
C63 0.043 0.129 0.043 -0.001 0.018 0.005
N11A 0.0432(6) 0.1286(6) 0.0428(6) -0.0010(6) 0.0173(6) 0.0053(6)
N12A 0.043 0.129 0.043 -0.001 0.018 0.005
C61A 0.0433(6) 0.1286(6) 0.0430(6) -0.0010(6) 0.0173(6) 0.0053(6)
C62A 0.0432(6) 0.1286(6) 0.0429(6) -0.0010(6) 0.0174(6) 0.0053(6)
C63A 0.0429(5) 0.1283(5) 0.0426(5) -0.0009(5) 0.0177(5) 0.0052(5)

loop_
_atom_type_symbol
_atom_type_description
_atom_type_scat_dispersion_real
_atom_type_scat_dispersion_imag
_atom_type_scat_source
C C 0.0181 0.0091 'International Tables Vol C Tables 4.2.6.8 and 6.1.1.4'
H H 0.0000 0.0000 'International Tables Vol C Tables 4.2.6.8 and 6.1.1.4'
Cu Cu -1.9646 0.5888 'International Tables Vol C Tables 4.2.6.8 and 6.1.1.4'
I I -0.3257 6.8362 'International Tables Vol C Tables 4.2.6.8 and 6.1.1.4'
N N 0.0311 0.0180 'International Tables Vol C Tables 4.2.6.8 and 6.1.1.4'
O O 0.0492 0.0322 'International Tables Vol C Tables 4.2.6.8 and 6.1.1.4'
S S 0.3331 0.5567 'International Tables Vol C Tables 4.2.6.8 and 6.1.1.4'
W W -5.4734 5.5774 'International Tables Vol C Tables 4.2.6.8 and 6.1.1.4'

loop_
_geom_angle_atom_site_label_1
_geom_angle_atom_site_label_2
_geom_angle_atom_site_label_3
_geom_angle
_geom_angle_site_symmetry_1
_geom_angle_site_symmetry_3
_geom_angle_publ_flag
Cu1 W1 Cu2 89.66(2) 1_565 5_676 ?
Cu3 W1 Cu1 89.22(2) 7_666 1_565 ?
Cu3 W1 Cu2 177.01(3) 7_666 5_676 ?
Cu4 W1 Cu1 89.54(3) . 1_565 ?
Cu4 W1 Cu2 87.86(2) . 5_676 ?
Cu4 W1 Cu3 89.36(2) . 7_666 ?
S1 W1 Cu1 125.78(4) . 1_565 ?
S1 W1 Cu2 54.46(4) . 5_676 ?
S1 W1 Cu3 124.40(4) . 7_666 ?
S1 W1 Cu4 54.63(4) . . ?
S1 W1 S4 108.67(5) . . ?
S2 W1 Cu1 122.70(4) . 1_565 ?
S2 W1 Cu2 128.31(4) . 5_676 ?
S2 W1 Cu3 54.49(4) . 7_666 ?
S2 W1 Cu4 126.83(4) . . ?
S2 W1 S1 111.51(5) . . ?
S2 W1 S3 110.13(5) . . ?
S2 W1 S4 108.80(5) . . ?
S3 W1 Cu1 54.45(4) . 1_565 ?
S3 W1 Cu2 54.37(4) . 5_676 ?
S3 W1 Cu3 126.73(4) . 7_666 ?
S3 W1 Cu4 123.01(4) . . ?
S3 W1 S1 108.82(5) . . ?
S3 W1 S4 108.86(5) . . ?
S4 W1 Cu1 54.48(4) . 1_565 ?
S4 W1 Cu2 122.88(4) . 5_676 ?
S4 W1 Cu3 54.35(4) . 7_666 ?
S4 W1 Cu4 54.05(4) . . ?
I1 Cu1 W1 139.90(4) . 1_545 ?
S3 Cu1 W1 52.22(3) 1_545 1_545 ?
S3 Cu1 I1 122.12(5) 1_545 . ?
S3 Cu1 S4 105.22(5) 1_545 1_545 ?
S4 Cu1 W1 53.06(3) 1_545 1_545 ?
S4 Cu1 I1 111.56(5) 1_545 . ?
N1 Cu1 W1 114.02(13) . 1_545 ?
N1 Cu1 I1 105.35(13) . . ?
N1 Cu1 S3 107.87(14) . 1_545 ?
N1 Cu1 S4 103.14(13) . 1_545 ?
I2 Cu2 W1 125.78(3) . 5_676 ?
S1 Cu2 W1 51.90(3) 5_676 5_676 ?
S1 Cu2 I2 107.86(4) 5_676 . ?
S3 Cu2 W1 51.86(3) 5_676 5_676 ?
S3 Cu2 I2 113.85(5) 5_676 . ?
S3 Cu2 S1 103.75(5) 5_676 5_676 ?
N12 Cu2 W1 131.4(3) . 5_676 ?
N12 Cu2 I2 102.8(3) . . ?
N12 Cu2 S1 118.0(3) . 5_676 ?
N12 Cu2 S3 110.9(3) . 5_676 ?
N12A Cu2 I2 102.89(3) . . ?
S2 Cu3 W1 51.66(4) 7_666 7_666 ?
S2 Cu3 S4 105.09(6) 7_666 7_666 ?
S4 Cu3 W1 53.47(3) 7_666 7_666 ?
N4 Cu3 W1 137.72(12) . 7_666 ?
N4 Cu3 S2 112.56(14) . 7_666 ?
N4 Cu3 S4 119.60(14) . 7_666 ?
N4 Cu3 N5 97.20(17) . . ?
N5 Cu3 W1 125.06(12) . 7_666 ?
N5 Cu3 S2 115.06(13) . 7_666 ?
N5 Cu3 S4 107.56(14) . 7_666 ?
S1 Cu4 W1 52.73(3) . . ?
S4 Cu4 W1 53.69(4) . . ?
S4 Cu4 S1 106.41(5) . . ?
N8 Cu4 W1 132.32(14) . . ?
N8 Cu4 S1 116.84(14) . . ?
N8 Cu4 S4 110.19(13) . . ?
N9 Cu4 W1 133.72(17) . . ?
N9 Cu4 S1 108.66(15) . . ?
N9 Cu4 S4 121.19(17) . . ?
N9 Cu4 N8 93.8(2) . . ?
W1 S1 Cu2 73.65(4) . 5_676 ?
W1 S1 Cu4 72.65(4) . . ?
Cu4 S1 Cu2 109.21(6) . 5_676 ?
W1 S2 Cu3 73.84(5) . 7_666 ?
W1 S3 Cu1 73.33(4) . 1_565 ?
W1 S3 Cu2 73.77(4) . 5_676 ?
Cu1 S3 Cu2 112.49(6) 1_565 5_676 ?
W1 S4 Cu1 72.47(4) . 1_565 ?
W1 S4 Cu3 72.19(4) . 7_666 ?
W1 S4 Cu4 72.26(4) . . ?
Cu3 S4 Cu1 110.73(6) 7_666 1_565 ?
Cu4 S4 Cu1 111.55(6) . 1_565 ?
Cu4 S4 Cu3 111.28(6) . 7_666 ?
C3 N1 Cu1 124.8(4) . . ?
C3 N1 C65 105.0(5) . . ?
C65 N1 Cu1 129.9(4) . . ?
C2 N2 C4 126.3(5) . . ?
C3 N2 C2 106.5(4) . . ?
C3 N2 C4 127.0(5) . . ?
C20 N3 C17 126.5(5) . . ?
C22 N3 C17 127.1(5) . . ?
C22 N3 C20 105.9(4) . . ?
C21 N4 Cu3 125.7(4) . . ?
C22 N4 Cu3 128.3(4) . . ?
C22 N4 C21 106.0(5) . . ?
C23 N5 Cu3 128.8(4) . . ?
C25 N5 Cu3 124.5(4) . . ?
C25 N5 C23 105.9(4) . . ?
C24 N6 C26 126.2(4) . . ?
C25 N6 C24 105.2(4) . . ?
C25 N6 C26 128.5(4) . . ?
C41 N7 C37 126.9(5) . . ?
C41 N7 C42 107.1(5) . . ?
C42 N7 C37 125.8(5) . . ?
C41 N8 Cu4 125.9(4) . . ?
C41 N8 C43 105.5(5) . . ?
C43 N8 Cu4 127.5(4) . . ?
C44 N9 Cu4 120.4(5) . . ?
C46 N9 Cu4 122.8(5) . . ?
C46 N9 C44 116.7(6) . . ?
C45 N10 C46 106.2(6) . . ?
C45 N10 C47 125.0(7) . . ?
C47 N10 C46 128.8(6) . . ?
C53 C1 C64 118.4(9) . . ?
C55 C1 C53 120.7(9) . . ?
C55 C1 C64 120.9(10) . . ?
N2 C2 H2 126.4 . . ?
C65 C2 N2 107.2(5) . . ?
C65 C2 H2 126.4 . . ?
N1 C3 N2 111.9(5) . . ?
N1 C3 H3 124.0 . . ?
N2 C3 H3 124.0 . . ?
C5 C4 N2 117.6(5) . . ?
C5 C4 C9 122.2(5) . . ?
C9 C4 N2 120.2(5) . . ?
C4 C5 H5 119.5 . . ?
C4 C5 C6 121.0(5) . . ?
C6 C5 H5 119.5 . . ?
C5 C6 H6 120.1 . . ?
C5 C6 C7 119.9(5) . . ?
C7 C6 H6 120.1 . . ?
C6 C7 C16 121.8(5) . . ?
C8 C7 C6 118.6(5) . . ?
C8 C7 C16 119.5(5) . . ?
C7 C8 C9 121.3(5) . . ?
C7 C8 C13 119.0(5) . . ?
C9 C8 C13 119.6(5) . . ?
C4 C9 C8 116.8(5) . . ?
C4 C9 C10 124.3(5) . . ?
C10 C9 C8 118.9(5) . . ?
C9 C10 H10 118.9 . . ?
C11 C10 C9 122.2(5) . . ?
C11 C10 H10 118.9 . . ?
C10 C11 H11 119.8 . . ?
C10 C11 C12 120.3(5) . . ?
C12 C11 H11 119.8 . . ?
C13 C12 C11 119.6(5) . . ?
C19 C12 C11 121.4(5) . . ?
C19 C12 C13 119.0(5) . . ?
C12 C13 C8 119.2(5) . . ?
C12 C13 C14 120.7(5) . . ?
C14 C13 C8 120.1(5) . . ?
C15 C14 C13 118.6(5) . . ?
C17 C14 C13 117.9(5) . . ?
C17 C14 C15 123.5(5) . . ?
C14 C15 H15 119.6 . . ?
C16 C15 C14 120.9(5) . . ?
C16 C15 H15 119.6 . . ?
C7 C16 H16 119.1 . . ?
C15 C16 C7 121.8(5) . . ?
C15 C16 H16 119.1 . . ?
C26 C017 C30 118.7(5) . . ?
C26 C017 C34 124.6(5) . . ?
C30 C017 C34 116.7(5) . . ?
C14 C17 N3 121.3(5) . . ?
C14 C17 C18 121.4(5) . . ?
C18 C17 N3 117.3(5) . . ?
C17 C18 H18 120.0 . . ?
C19 C18 C17 119.9(5) . . ?
C19 C18 H18 120.0 . . ?
C12 C19 H19 119.6 . . ?
C18 C19 C12 120.9(5) . . ?
C18 C19 H19 119.6 . . ?
N3 C20 H20 126.5 . . ?
C21 C20 N3 107.0(5) . . ?
C21 C20 H20 126.5 . . ?
N4 C21 H21 125.3 . . ?
C20 C21 N4 109.3(5) . . ?
C20 C21 H21 125.3 . . ?
N3 C22 H22 124.2 . . ?
N4 C22 N3 111.7(5) . . ?
N4 C22 H22 124.2 . . ?
N5 C23 H23 125.0 . . ?
C24 C23 N5 110.0(5) . . ?
C24 C23 H23 125.0 . . ?
N6 C24 H24 126.6 . . ?
C23 C24 N6 106.9(5) . . ?
C23 C24 H24 126.6 . . ?
N5 C25 N6 112.0(5) . . ?
N5 C25 H25 124.0 . . ?
N6 C25 H25 124.0 . . ?
C017 C26 N6 122.0(5) . . ?
C017 C26 C27 121.2(5) . . ?
C27 C26 N6 116.8(5) . . ?
C26 C27 H27 119.9 . . ?
C28 C27 C26 120.2(5) . . ?
C28 C27 H27 119.9 . . ?
C27 C28 H28 119.3 . . ?
C27 C28 C29 121.4(5) . . ?
C29 C28 H28 119.3 . . ?
C28 C29 C30 119.2(5) . . ?
C28 C29 C40 123.9(5) . . ?
C40 C29 C30 116.8(5) . . ?
C017 C30 C29 119.1(5) . . ?
C31 C30 C017 120.8(4) . . ?
C31 C30 C29 120.0(5) . . ?
C30 C31 C32 120.7(5) . . ?
C30 C31 C38 120.7(5) . . ?
C38 C31 C32 118.6(5) . . ?
C33 C32 C31 117.0(5) . . ?
C35 C32 C31 120.7(5) . . ?
C35 C32 C33 122.3(5) . . ?
C32 C33 H33 119.0 . . ?
C34 C33 C32 122.0(5) . . ?
C34 C33 H33 119.0 . . ?
C017 C34 H34 118.7 . . ?
C33 C34 C017 122.6(5) . . ?
C33 C34 H34 118.7 . . ?
C32 C35 H35 119.9 . . ?
C32 C35 C36 120.3(5) . . ?
C36 C35 H35 119.9 . . ?
C35 C36 H36 119.4 . . ?
C35 C36 C37 121.1(6) . . ?
C37 C36 H36 119.4 . . ?
C36 C37 N7 118.2(5) . . ?
C36 C37 C38 121.1(5) . . ?
C38 C37 N7 120.7(5) . . ?
C31 C38 C39 117.9(5) . . ?
C37 C38 C31 118.2(5) . . ?
C37 C38 C39 123.9(5) . . ?
C38 C39 H39 120.2 . . ?
C40 C39 C38 119.6(5) . . ?
C40 C39 H39 120.2 . . ?
C29 C40 H40 117.5 . . ?
C39 C40 C29 124.9(5) . . ?
C39 C40 H40 117.5 . . ?
N7 C41 H41 124.6 . . ?
N8 C41 N7 110.9(5) . . ?
N8 C41 H41 124.6 . . ?
N7 C42 H42 127.3 . . ?
C43 C42 N7 105.4(5) . . ?
C43 C42 H42 127.3 . . ?
N8 C43 C42 111.1(5) . . ?
N8 C43 H43 124.4 . . ?
C42 C43 H43 124.4 . . ?
N9 C44 H44 125.2 . . ?
C45 C44 N9 109.6(8) . . ?
C45 C44 H44 125.2 . . ?
N10 C45 H45 128.1 . . ?
C44 C45 N10 103.7(7) . . ?
C44 C45 H45 128.1 . . ?
N9 C46 N10 103.0(5) . . ?
N9 C46 H46 128.5 . . ?
N10 C46 H46 128.5 . . ?
C48 C47 N10 119.8(7) . . ?
C49 C47 N10 117.0(9) . . ?
C49 C47 C48 123.0(9) . . ?
C47 C48 C52 118.5(8) . . ?
C47 C48 C54 125.5(7) . . ?
C54 C48 C52 115.8(9) . . ?
C47 C49 H49 120.3 . . ?
C47 C49 C50 119.5(11) . . ?
C50 C49 H49 120.3 . . ?
C49 C50 H50 119.1 . . ?
C51 C50 C49 121.7(11) . . ?
C51 C50 H50 119.1 . . ?
C50 C51 C52 119.6(10) . . ?
C50 C51 C60 123.7(11) . . ?
C60 C51 C52 116.6(13) . . ?
C48 C52 C51 117.4(11) . . ?
C53 C52 C48 121.1(10) . . ?
C53 C52 C51 121.5(10) . . ?
C1 C53 C58 118.5(9) . . ?
C52 C53 C1 122.0(8) . . ?
C52 C53 C58 119.4(10) . . ?
C48 C54 H54 118.5 . . ?
C64 C54 C48 123.0(8) . . ?
C64 C54 H54 118.5 . . ?
C1 C55 H55 118.1 . . ?
C1 C55 C56 123.9(12) . . ?
C56 C55 H55 118.1 . . ?
C55 C56 H56 122.4 . . ?
C57 C56 C55 115.3(12) . . ?
C57 C56 H56 122.4 . . ?
C56 C57 N11 124.3(11) . . ?
C56 C57 N11A 104.9(12) . . ?
C58 C57 C56 125.3(9) . . ?
C58 C57 N11 110.3(11) . . ?
C58 C57 N11A 129.8(12) . . ?
C57 C58 C53 116.3(9) . . ?
C57 C58 C59 124.8(9) . . ?
C59 C58 C53 119.0(10) . . ?
C58 C59 H59 118.8 . . ?
C60 C59 C58 122.5(9) . . ?
C60 C59 H59 118.8 . . ?
C51 C60 H60 119.5 . . ?
C59 C60 C51 121.0(12) . . ?
C59 C60 H60 119.5 . . ?
C1 C64 H64 120.3 . . ?
C54 C64 C1 119.4(9) . . ?
C54 C64 H64 120.3 . . ?
N1 C65 H65 125.3 . . ?
C2 C65 N1 109.4(5) . . ?
C2 C65 H65 125.3 . . ?
C61 N11 C57 128.4(9) . . ?
C63 N11 C57 128.5(8) . . ?
C63 N11 C61 102.8(7) . . ?
C62 N12 Cu2 121.4(8) . . ?
C63 N12 Cu2 131.5(6) . . ?
C63 N12 C62 97.5(7) . . ?
N11 C61 H61 126.2 . . ?
N11 C61 C62 107.6(10) . . ?
C62 C61 H61 126.2 . . ?
N12 C62 H62 126.1 . . ?
C61 C62 N12 107.8(10) . . ?
C61 C62 H62 126.1 . . ?
N11 C63 H63 121.8 . . ?
N12 C63 N11 116.3(6) . . ?
N12 C63 H63 121.8 . . ?
C61A N11A C57 129.1(12) . . ?
C63A N11A C57 126.7(11) . . ?
C63A N11A C61A 103.6(12) . . ?
C62A N12A Cu2 120.9(6) . . ?
C63A N12A Cu2 128.6(7) . . ?
C63A N12A C62A 97.4(9) . . ?
N11A C61A H61A 110.7 . . ?
N11A C61A H61B 110.7 . . ?
N11A C61A C62A 105.2(13) . . ?
H61A C61A H61B 108.8 . . ?
C62A C61A H61A 110.7 . . ?
C62A C61A H61B 110.7 . . ?
N12A C62A H62A 109.5 . . ?
N12A C62A H62B 109.5 . . ?
C61A C62A N12A 110.7(12) . . ?
C61A C62A H62A 109.5 . . ?
C61A C62A H62B 109.5 . . ?
H62A C62A H62B 108.1 . . ?
N11A C63A H63A 122.6 . . ?
N12A C63A N11A 114.7(12) . . ?
N12A C63A H63A 122.6 . . ?

loop_
_geom_bond_atom_site_label_1
_geom_bond_atom_site_label_2
_geom_bond_distance
_geom_bond_site_symmetry_2
_geom_bond_publ_flag
W1 Cu1 2.7119(8) 1_565 ?
W1 Cu2 2.7313(8) 5_676 ?
W1 Cu3 2.6933(8) 7_666 ?
W1 Cu4 2.6865(8) . ?
W1 S1 2.2398(12) . ?
W1 S2 2.1996(15) . ?
W1 S3 2.2373(12) . ?
W1 S4 2.2729(12) . ?
I1 Cu1 2.5807(10) . ?
I2 Cu2 2.6708(9) . ?
Cu1 S3 2.3031(15) 1_545 ?
Cu1 S4 2.3148(15) 1_545 ?
Cu1 N1 2.075(5) . ?
Cu2 S1 2.3160(15) 5_676 ?
Cu2 S3 2.3122(14) 5_676 ?
Cu2 N12 2.026(8) . ?
Cu2 N12A 2.0490(8) . ?
Cu3 S2 2.2825(15) 7_666 ?
Cu3 S4 2.2988(16) 7_666 ?
Cu3 N4 2.025(5) . ?
Cu3 N5 2.063(4) . ?
Cu4 S1 2.2951(14) . ?
Cu4 S4 2.2834(15) . ?
Cu4 N8 2.040(5) . ?
Cu4 N9 2.034(6) . ?
N1 C3 1.319(7) . ?
N1 C65 1.384(8) . ?
N2 C2 1.368(7) . ?
N2 C3 1.345(7) . ?
N2 C4 1.436(7) . ?
N3 C17 1.417(6) . ?
N3 C20 1.391(8) . ?
N3 C22 1.338(7) . ?
N4 C21 1.369(8) . ?
N4 C22 1.323(7) . ?
N5 C23 1.375(7) . ?
N5 C25 1.302(7) . ?
N6 C24 1.387(7) . ?
N6 C25 1.373(7) . ?
N6 C26 1.421(7) . ?
N7 C37 1.443(7) . ?
N7 C41 1.361(7) . ?
N7 C42 1.361(7) . ?
N8 C41 1.315(7) . ?
N8 C43 1.349(8) . ?
N9 C44 1.414(10) . ?
N9 C46 1.132(7) . ?
N10 C45 1.382(11) . ?
N10 C46 1.621(7) . ?
N10 C47 1.448(10) . ?
C1 C53 1.393(14) . ?
C1 C55 1.330(14) . ?
C1 C64 1.459(12) . ?
C2 H2 0.9500 . ?
C2 C65 1.343(7) . ?
C3 H3 0.9500 . ?
C4 C5 1.370(8) . ?
C4 C9 1.409(7) . ?
C5 H5 0.9500 . ?
C5 C6 1.377(8) . ?
C6 H6 0.9500 . ?
C6 C7 1.421(8) . ?
C7 C8 1.411(7) . ?
C7 C16 1.426(8) . ?
C8 C9 1.421(7) . ?
C8 C13 1.433(8) . ?
C9 C10 1.417(7) . ?
C10 H10 0.9500 . ?
C10 C11 1.354(8) . ?
C11 H11 0.9500 . ?
C11 C12 1.427(7) . ?
C12 C13 1.423(7) . ?
C12 C19 1.403(8) . ?
C13 C14 1.432(7) . ?
C14 C15 1.430(7) . ?
C14 C17 1.399(8) . ?
C15 H15 0.9500 . ?
C15 C16 1.351(8) . ?
C16 H16 0.9500 . ?
C017 C26 1.385(8) . ?
C017 C30 1.433(7) . ?
C017 C34 1.447(7) . ?
C17 C18 1.408(8) . ?
C18 H18 0.9500 . ?
C18 C19 1.390(8) . ?
C19 H19 0.9500 . ?
C20 H20 0.9500 . ?
C20 C21 1.342(8) . ?
C21 H21 0.9500 . ?
C22 H22 0.9500 . ?
C23 H23 0.9500 . ?
C23 C24 1.345(8) . ?
C24 H24 0.9500 . ?
C25 H25 0.9500 . ?
C26 C27 1.415(8) . ?
C27 H27 0.9500 . ?
C27 C28 1.372(8) . ?
C28 H28 0.9500 . ?
C28 C29 1.381(8) . ?
C29 C30 1.451(7) . ?
C29 C40 1.417(8) . ?
C30 C31 1.404(7) . ?
C31 C32 1.446(7) . ?
C31 C38 1.433(7) . ?
C32 C33 1.436(7) . ?
C32 C35 1.372(8) . ?
C33 H33 0.9500 . ?
C33 C34 1.336(8) . ?
C34 H34 0.9500 . ?
C35 H35 0.9500 . ?
C35 C36 1.379(8) . ?
C36 H36 0.9500 . ?
C36 C37 1.391(8) . ?
C37 C38 1.410(8) . ?
C38 C39 1.469(8) . ?
C39 H39 0.9500 . ?
C39 C40 1.324(8) . ?
C40 H40 0.9500 . ?
C41 H41 0.9500 . ?
C42 H42 0.9500 . ?
C42 C43 1.356(8) . ?
C43 H43 0.9500 . ?
C44 H44 0.9500 . ?
C44 C45 1.375(12) . ?
C45 H45 0.9500 . ?
C46 H46 0.9500 . ?
C47 C48 1.427(13) . ?
C47 C49 1.353(13) . ?
C48 C52 1.453(12) . ?
C48 C54 1.436(12) . ?
C49 H49 0.9500 . ?
C49 C50 1.406(13) . ?
C50 H50 0.9500 . ?
C50 C51 1.399(17) . ?
C51 C52 1.464(16) . ?
C51 C60 1.431(14) . ?
C52 C53 1.349(15) . ?
C53 C58 1.465(12) . ?
C54 H54 0.9500 . ?
C54 C64 1.342(13) . ?
C55 H55 0.9500 . ?
C55 C56 1.401(14) . ?
C56 H56 0.9500 . ?
C56 C57 1.380(16) . ?
C57 C58 1.369(14) . ?
C57 N11 1.489(12) . ?
C57 N11A 1.471(14) . ?
C58 C59 1.370(16) . ?
C59 H59 0.9500 . ?
C59 C60 1.358(17) . ?
C60 H60 0.9500 . ?
C64 H64 0.9500 . ?
C65 H65 0.9500 . ?
N11 C61 1.353(14) . ?
N11 C63 1.321(9) . ?
N12 C62 1.433(13) . ?
N12 C63 1.302(9) . ?
C61 H61 0.9500 . ?
C61 C62 1.357(14) . ?
C62 H62 0.9500 . ?
C63 H63 0.9500 . ?
N11A C61A 1.353(17) . ?
N11A C63A 1.341(14) . ?
N12A C62A 1.461(14) . ?
N12A C63A 1.316(13) . ?
C61A H61A 0.9900 . ?
C61A H61B 0.9900 . ?
C61A C62A 1.355(17) . ?
C62A H62A 0.9900 . ?
C62A H62B 0.9900 . ?
C63A H63A 0.9500 . ?

loop_
_geom_torsion_atom_site_label_1
_geom_torsion_atom_site_label_2
_geom_torsion_atom_site_label_3
_geom_torsion_atom_site_label_4
_geom_torsion
_geom_torsion_site_symmetry_1
_geom_torsion_site_symmetry_2
_geom_torsion_site_symmetry_3
_geom_torsion_site_symmetry_4
_geom_torsion_publ_flag
Cu1 N1 C3 N2 -174.2(4) . . . . ?
Cu1 N1 C65 C2 174.4(4) . . . . ?
Cu2 N12 C62 C61 -174.2(11) . . . . ?
Cu2 N12 C63 N11 173.8(10) . . . . ?
Cu2 N12A C62A C61A 152.4(15) . . . . ?
Cu2 N12A C63A N11A -164.4(12) . . . . ?
Cu3 N4 C21 C20 179.7(4) . . . . ?
Cu3 N4 C22 N3 179.4(3) . . . . ?
Cu3 N5 C23 C24 -169.0(4) . . . . ?
Cu3 N5 C25 N6 168.1(4) . . . . ?
Cu4 N8 C41 N7 -168.0(4) . . . . ?
Cu4 N8 C43 C42 168.5(5) . . . . ?
Cu4 N9 C44 C45 -172.2(6) . . . . ?
Cu4 N9 C46 N10 170.9(4) . . . . ?
N2 C2 C65 N1 -0.8(6) . . . . ?
N2 C4 C5 C6 -179.6(6) . . . . ?
N2 C4 C9 C8 177.5(5) . . . . ?
N2 C4 C9 C10 -3.6(9) . . . . ?
N3 C17 C18 C19 176.5(5) . . . . ?
N3 C20 C21 N4 0.9(7) . . . . ?
N5 C23 C24 N6 0.9(7) . . . . ?
N6 C26 C27 C28 178.9(5) . . . . ?
N7 C37 C38 C31 179.6(5) . . . . ?
N7 C37 C38 C39 -1.7(8) . . . . ?
N7 C42 C43 N8 -0.5(8) . . . . ?
N9 C44 C45 N10 -1.2(11) . . . . ?
N10 C47 C48 C52 -178.9(8) . . . . ?
N10 C47 C48 C54 -3.6(13) . . . . ?
N10 C47 C49 C50 179.7(11) . . . . ?
C1 C53 C58 C57 1.9(11) . . . . ?
C1 C53 C58 C59 -179.1(9) . . . . ?
C1 C55 C56 C57 1.3(15) . . . . ?
C2 N2 C3 N1 -0.8(6) . . . . ?
C2 N2 C4 C5 -46.2(8) . . . . ?
C2 N2 C4 C9 132.6(6) . . . . ?
C3 N1 C65 C2 0.3(6) . . . . ?
C3 N2 C2 C65 1.0(6) . . . . ?
C3 N2 C4 C5 126.9(7) . . . . ?
C3 N2 C4 C9 -54.3(8) . . . . ?
C4 N2 C2 C65 175.2(5) . . . . ?
C4 N2 C3 N1 -175.0(5) . . . . ?
C4 C5 C6 C7 1.4(11) . . . . ?
C4 C9 C10 C11 178.3(6) . . . . ?
C5 C4 C9 C8 -3.8(9) . . . . ?
C5 C4 C9 C10 175.1(6) . . . . ?
C5 C6 C7 C8 -2.1(10) . . . . ?
C5 C6 C7 C16 174.2(6) . . . . ?
C6 C7 C8 C9 -0.1(9) . . . . ?
C6 C7 C8 C13 179.4(6) . . . . ?
C6 C7 C16 C15 -179.6(7) . . . . ?
C7 C8 C9 C4 2.9(9) . . . . ?
C7 C8 C9 C10 -176.0(6) . . . . ?
C7 C8 C13 C12 177.6(6) . . . . ?
C7 C8 C13 C14 -0.4(9) . . . . ?
C8 C7 C16 C15 -3.3(10) . . . . ?
C8 C9 C10 C11 -2.9(9) . . . . ?
C8 C13 C14 C15 -2.0(9) . . . . ?
C8 C13 C14 C17 178.3(5) . . . . ?
C9 C4 C5 C6 1.7(11) . . . . ?
C9 C8 C13 C12 -2.8(9) . . . . ?
C9 C8 C13 C14 179.2(5) . . . . ?
C9 C10 C11 C12 -0.4(9) . . . . ?
C10 C11 C12 C13 2.1(9) . . . . ?
C10 C11 C12 C19 -177.5(6) . . . . ?
C11 C12 C13 C8 -0.5(9) . . . . ?
C11 C12 C13 C14 177.5(5) . . . . ?
C11 C12 C19 C18 -178.7(6) . . . . ?
C12 C13 C14 C15 180.0(6) . . . . ?
C12 C13 C14 C17 0.3(9) . . . . ?
C13 C8 C9 C4 -176.6(5) . . . . ?
C13 C8 C9 C10 4.5(9) . . . . ?
C13 C12 C19 C18 1.7(9) . . . . ?
C13 C14 C15 C16 1.8(9) . . . . ?
C13 C14 C17 N3 -177.8(5) . . . . ?
C13 C14 C17 C18 3.5(9) . . . . ?
C14 C15 C16 C7 0.8(10) . . . . ?
C14 C17 C18 C19 -4.7(10) . . . . ?
C15 C14 C17 N3 2.6(9) . . . . ?
C15 C14 C17 C18 -176.2(6) . . . . ?
C16 C7 C8 C9 -176.6(6) . . . . ?
C16 C7 C8 C13 3.0(9) . . . . ?
C017 C26 C27 C28 -0.1(9) . . . . ?
C017 C30 C31 C32 1.7(7) . . . . ?
C017 C30 C31 C38 -179.2(5) . . . . ?
C17 N3 C20 C21 -173.8(5) . . . . ?
C17 N3 C22 N4 173.8(5) . . . . ?
C17 C14 C15 C16 -178.5(6) . . . . ?
C17 C18 C19 C12 2.1(10) . . . . ?
C19 C12 C13 C8 179.1(5) . . . . ?
C19 C12 C13 C14 -2.9(9) . . . . ?
C20 N3 C17 C14 -133.4(6) . . . . ?
C20 N3 C17 C18 45.4(8) . . . . ?
C20 N3 C22 N4 1.5(6) . . . . ?
C21 N4 C22 N3 -1.0(6) . . . . ?
C22 N3 C17 C14 55.8(8) . . . . ?
C22 N3 C17 C18 -125.4(6) . . . . ?
C22 N3 C20 C21 -1.4(6) . . . . ?
C22 N4 C21 C20 0.0(6) . . . . ?
C23 N5 C25 N6 -2.1(7) . . . . ?
C24 N6 C25 N5 2.6(7) . . . . ?
C24 N6 C26 C017 -138.6(6) . . . . ?
C24 N6 C26 C27 42.5(8) . . . . ?
C25 N5 C23 C24 0.7(7) . . . . ?
C25 N6 C24 C23 -2.1(7) . . . . ?
C25 N6 C26 C017 45.7(9) . . . . ?
C25 N6 C26 C27 -133.2(6) . . . . ?
C26 N6 C24 C23 -178.6(6) . . . . ?
C26 N6 C25 N5 179.0(5) . . . . ?
C26 C017 C30 C29 -2.1(7) . . . . ?
C26 C017 C30 C31 177.3(5) . . . . ?
C26 C017 C34 C33 -178.2(5) . . . . ?
C26 C27 C28 C29 -2.8(9) . . . . ?
C27 C28 C29 C30 3.1(9) . . . . ?
C27 C28 C29 C40 -175.4(6) . . . . ?
C28 C29 C30 C017 -0.6(8) . . . . ?
C28 C29 C30 C31 -180.0(5) . . . . ?
C28 C29 C40 C39 179.6(6) . . . . ?
C29 C30 C31 C32 -179.0(5) . . . . ?
C29 C30 C31 C38 0.1(7) . . . . ?
C30 C017 C26 N6 -176.4(5) . . . . ?
C30 C017 C26 C27 2.5(8) . . . . ?
C30 C017 C34 C33 3.8(8) . . . . ?
C30 C29 C40 C39 1.1(9) . . . . ?
C30 C31 C32 C33 2.3(7) . . . . ?
C30 C31 C32 C35 -179.5(5) . . . . ?
C30 C31 C38 C37 -179.7(5) . . . . ?
C30 C31 C38 C39 1.5(7) . . . . ?
C31 C32 C33 C34 -3.2(8) . . . . ?
C31 C32 C35 C36 -0.7(8) . . . . ?
C31 C38 C39 C40 -1.9(8) . . . . ?
C32 C31 C38 C37 -0.6(7) . . . . ?
C32 C31 C38 C39 -179.4(5) . . . . ?
C32 C33 C34 C017 0.1(8) . . . . ?
C32 C35 C36 C37 -0.8(9) . . . . ?
C33 C32 C35 C36 177.4(5) . . . . ?
C34 C017 C26 N6 5.7(8) . . . . ?
C34 C017 C26 C27 -175.4(5) . . . . ?
C34 C017 C30 C29 176.0(5) . . . . ?
C34 C017 C30 C31 -4.7(7) . . . . ?
C35 C32 C33 C34 178.6(5) . . . . ?
C35 C36 C37 N7 -178.9(5) . . . . ?
C35 C36 C37 C38 1.5(9) . . . . ?
C36 C37 C38 C31 -0.8(8) . . . . ?
C36 C37 C38 C39 177.9(5) . . . . ?
C37 N7 C41 N8 -176.1(5) . . . . ?
C37 N7 C42 C43 175.8(6) . . . . ?
C37 C38 C39 C40 179.4(5) . . . . ?
C38 C31 C32 C33 -176.8(5) . . . . ?
C38 C31 C32 C35 1.4(8) . . . . ?
C38 C39 C40 C29 0.6(9) . . . . ?
C40 C29 C30 C017 178.0(5) . . . . ?
C40 C29 C30 C31 -1.4(8) . . . . ?
C41 N7 C37 C36 124.6(6) . . . . ?
C41 N7 C37 C38 -55.8(8) . . . . ?
C41 N7 C42 C43 1.2(7) . . . . ?
C41 N8 C43 C42 -0.4(7) . . . . ?
C42 N7 C37 C36 -49.0(8) . . . . ?
C42 N7 C37 C38 130.6(6) . . . . ?
C42 N7 C41 N8 -1.5(7) . . . . ?
C43 N8 C41 N7 1.1(7) . . . . ?
C44 N9 C46 N10 -9.1(8) . . . . ?
C45 N10 C46 N9 7.9(8) . . . . ?
C45 N10 C47 C48 135.3(9) . . . . ?
C45 N10 C47 C49 -39.6(14) . . . . ?
C46 N9 C44 C45 7.8(11) . . . . ?
C46 N10 C45 C44 -3.3(9) . . . . ?
C46 N10 C47 C48 -44.2(12) . . . . ?
C46 N10 C47 C49 140.9(9) . . . . ?
C47 N10 C45 C44 177.1(8) . . . . ?
C47 N10 C46 N9 -172.6(8) . . . . ?
C47 C48 C52 C51 0.7(12) . . . . ?
C47 C48 C52 C53 -179.4(8) . . . . ?
C47 C48 C54 C64 -179.9(8) . . . . ?
C47 C49 C50 C51 -2(2) . . . . ?
C48 C47 C49 C50 5.1(19) . . . . ?
C48 C52 C53 C1 -2.1(13) . . . . ?
C48 C52 C53 C58 -179.6(7) . . . . ?
C48 C54 C64 C1 1.3(12) . . . . ?
C49 C47 C48 C52 -4.4(15) . . . . ?
C49 C47 C48 C54 171.0(10) . . . . ?
C49 C50 C51 C52 -1(2) . . . . ?
C49 C50 C51 C60 -179.2(13) . . . . ?
C50 C51 C52 C48 2.1(16) . . . . ?
C50 C51 C52 C53 -177.9(11) . . . . ?
C50 C51 C60 C59 178.6(13) . . . . ?
C51 C52 C53 C1 177.9(9) . . . . ?
C51 C52 C53 C58 0.4(13) . . . . ?
C52 C48 C54 C64 -4.5(12) . . . . ?
C52 C51 C60 C59 0.8(18) . . . . ?
C52 C53 C58 C57 179.4(8) . . . . ?
C52 C53 C58 C59 -1.5(13) . . . . ?
C53 C1 C55 C56 0.9(15) . . . . ?
C53 C1 C64 C54 1.8(12) . . . . ?
C53 C58 C59 C60 2.3(16) . . . . ?
C54 C48 C52 C51 -175.1(8) . . . . ?
C54 C48 C52 C53 4.8(12) . . . . ?
C55 C1 C53 C52 179.9(9) . . . . ?
C55 C1 C53 C58 -2.5(12) . . . . ?
C55 C1 C64 C54 -179.5(8) . . . . ?
C55 C56 C57 C58 -2.0(14) . . . . ?
C55 C56 C57 N11 -179.7(8) . . . . ?
C55 C56 C57 N11A 178.3(9) . . . . ?
C56 C57 C58 C53 0.4(13) . . . . ?
C56 C57 C58 C59 -178.5(10) . . . . ?
C56 C57 N11 C61 87.3(19) . . . . ?
C56 C57 N11 C63 -86.2(16) . . . . ?
C56 C57 N11A C61A 60(2) . . . . ?
C56 C57 N11A C63A -110(2) . . . . ?
C57 C58 C59 C60 -178.7(10) . . . . ?
C57 N11 C61 C62 -171.8(14) . . . . ?
C57 N11 C63 N12 152.9(13) . . . . ?
C57 N11A C61A C62A 166(2) . . . . ?
C57 N11A C63A N12A -156.0(16) . . . . ?
C58 C57 N11 C61 -90.7(17) . . . . ?
C58 C57 N11 C63 95.8(15) . . . . ?
C58 C57 N11A C61A -119(2) . . . . ?
C58 C57 N11A C63A 71(2) . . . . ?
C58 C59 C60 C51 -2.0(19) . . . . ?
C60 C51 C52 C48 179.9(9) . . . . ?
C60 C51 C52 C53 0.0(15) . . . . ?
C64 C1 C53 C52 -1.4(12) . . . . ?
C64 C1 C53 C58 176.2(7) . . . . ?
C64 C1 C55 C56 -177.7(8) . . . . ?
C65 N1 C3 N2 0.3(6) . . . . ?
N11 C57 C58 C53 178.4(7) . . . . ?
N11 C57 C58 C59 -0.6(13) . . . . ?
N11 C61 C62 N12 13.8(19) . . . . ?
C61 N11 C63 N12 -21.9(15) . . . . ?
C62 N12 C63 N11 28.9(13) . . . . ?
C63 N11 C61 C62 3.0(17) . . . . ?
C63 N12 C62 C61 -24.4(15) . . . . ?
N11A C57 C58 C53 -179.9(10) . . . . ?
N11A C57 C58 C59 1.1(16) . . . . ?
N11A C61A C62A N12A 9(3) . . . . ?
C61A N11A C63A N12A 32(2) . . . . ?
C62A N12A C63A N11A -24(2) . . . . ?
C63A N11A C61A C62A -23(3) . . . . ?
C63A N12A C62A C61A 8(2) . . . . ?

loop_
_smtbx_masks_void_nr
_smtbx_masks_void_average_x
_smtbx_masks_void_average_y
_smtbx_masks_void_average_z
_smtbx_masks_void_volume
_smtbx_masks_void_count_electrons
_smtbx_masks_void_content
1 0.000 -0.474 -0.775 6110.7 1875.3 '8 DMF'
2 0.500 -0.845 -0.880 6110.7 1875.3 '8 DMF'
